data_4086587
loop_
_publ_author_name
'Zhang, Fei-Bao'
'Adachi, Yohei'
'Ooyama, Yousuke'
'Ohshita, Joji'

_publ_section_title
;
 Synthesis and Properties of Benzofuran-Fused Silole and Germole
 Derivatives: Reversible Dimerization and Crystal Structures of Monomers
 and Dimers
;
_journal_issue 14
_journal_name_full Organometallics
_journal_page_first 2327
_journal_paper_doi 10.1021/acs.organomet.6b00222
_journal_volume 35
_journal_year 2016
_chemical_formula_moiety 'C28 H18 O2 Si'
_chemical_formula_sum 'C28 H18 O2 Si'
_chemical_formula_weight 414.53
_space_group_crystal_system monoclinic
_space_group_IT_number 15
_space_group_name_Hall '-C 2yc'
_space_group_name_H-M_alt 'C 1 2/c 1'
_symmetry_space_group_name_Hall '-C 2yc'
_symmetry_space_group_name_H-M 'C 1 2/c 1'
_atom_sites_solution_hydrogens geom
_atom_sites_solution_primary direct
_atom_sites_solution_secondary difmap
_cell_angle_alpha 90.0000
_cell_angle_beta 111.410(7)
_cell_angle_gamma 90.0000
_cell_formula_units_Z 4
_cell_length_a 17.040(4)
_cell_length_b 17.408(5)
_cell_length_c 7.608(2)
_cell_measurement_reflns_used 3800
_cell_measurement_temperature 123
_cell_measurement_theta_max 27.48
_cell_measurement_theta_min 3.48
_cell_volume 2101.0(10)
_computing_cell_refinement 'RAPID AUTO'
_computing_data_collection 'RAPID AUTO (Rigaku, ????)'
_computing_data_reduction 'RAPID AUTO'
_computing_molecular_graphics 'CrystalStructure 4.1'
_computing_publication_material 'CrystalStructure 4.1 (Rigaku, 2014)'
_computing_structure_refinement 'SHELXL97 (Sheldrick, 2008)'
_computing_structure_solution 'SIR92 (Altomare, et al., 1994)'
_diffrn_ambient_temperature 123
_diffrn_detector_area_resol_mean 10.000
_diffrn_measured_fraction_theta_full 0.998
_diffrn_measured_fraction_theta_max 0.998
_diffrn_measurement_device_type 'Rigaku R-AXIS RAPID'
_diffrn_measurement_method \w
_diffrn_radiation_type 'Mo K\a'
_diffrn_radiation_wavelength 0.71075
_diffrn_reflns_av_R_equivalents 0.0652
_diffrn_reflns_Laue_measured_fraction_full 0.000
_diffrn_reflns_Laue_measured_fraction_max 0.000
_diffrn_reflns_limit_h_max 22
_diffrn_reflns_limit_h_min -21
_diffrn_reflns_limit_k_max 22
_diffrn_reflns_limit_k_min -22
_diffrn_reflns_limit_l_max 9
_diffrn_reflns_limit_l_min -9
_diffrn_reflns_number 10118
_diffrn_reflns_point_group_measured_fraction_full 0.000
_diffrn_reflns_point_group_measured_fraction_max 0.000
_diffrn_reflns_theta_full 27.470
_diffrn_reflns_theta_max 27.470
_diffrn_reflns_theta_min 3.475
_diffrn_standards_number 0
_exptl_absorpt_coefficient_mu 0.135
_exptl_absorpt_correction_T_max 0.987
_exptl_absorpt_correction_T_min 0.474
_exptl_absorpt_correction_type multi-scan
_exptl_absorpt_process_details 'ABSCOR (Rigaku, 1995)'
_exptl_crystal_colour colorless
_exptl_crystal_density_diffrn 1.310
_exptl_crystal_density_method 'not measured'
_exptl_crystal_description block
_exptl_crystal_F_000 864.00
_exptl_crystal_size_max 0.200
_exptl_crystal_size_mid 0.200
_exptl_crystal_size_min 0.100
_refine_diff_density_max 0.66
_refine_diff_density_min -0.70
_refine_ls_extinction_method none
_refine_ls_goodness_of_fit_ref 1.608
_refine_ls_hydrogen_treatment constr
_refine_ls_number_parameters 63
_refine_ls_number_reflns 2406
_refine_ls_number_restraints 0
_refine_ls_R_factor_all 0.1602
_refine_ls_R_factor_gt 0.1039
_refine_ls_shift/su_max 0.000
_refine_ls_structure_factor_coef Fsqd
_refine_ls_weighting_details 'w = 1/[\s^2^(Fo^2^)+(0.1000P)^2^+0.0000P] where P=(Fo^2^+2Fc^2^)/3'
_refine_ls_weighting_scheme calc
_refine_ls_wR_factor_gt 0.2758
_refine_ls_wR_factor_ref 0.3001
_reflns_number_gt 1333
_reflns_number_total 2406
_reflns_threshold_expression F^2^>2.0\s(F^2^)
_cod_data_source_file om6b00222_si_004.cif
_cod_data_source_block BZFNSiPHEtherFour
_cod_depositor_comments 'Adding full bibliography for 4086587--4086590.cif.'
_cod_database_code 4086587

loop_
_symmetry_equiv_pos_site_id
_space_group_symop_operation_xyz
1 +X,+Y,+Z
2 -X,+Y,1/2-Z
3 -X,-Y,-Z
4 +X,-Y,1/2+Z
5 1/2+X,1/2+Y,+Z
6 1/2-X,1/2+Y,1/2-Z
7 1/2-X,1/2-Y,-Z
8 1/2+X,1/2-Y,1/2+Z

loop_
_atom_site_label
_atom_site_type_symbol
_atom_site_fract_x
_atom_site_fract_y
_atom_site_fract_z
_atom_site_U_iso_or_equiv
_atom_site_adp_type
_atom_site_occupancy
_atom_site_site_symmetry_multiplicity
_atom_site_calc_flag
_atom_site_refinement_flags
Si17 Si 1.0 0.20736(10) 0.25 0.0579(6) Uani 1 4 d .
O1 O 0.95619(18) 0.41309(18) 0.3950(4) 0.0702(9) Uani 1 8 d .
C2 C 0.9772(3) 0.3505(2) 0.3123(6) 0.0600(10) Uani 1 8 d .
C3 C 0.9553(2) 0.2822(2) 0.3629(6) 0.0580(10) Uani 1 8 d .
C4 C 0.9150(3) 0.3013(3) 0.4954(6) 0.0610(11) Uani 1 8 d .
C6 C 0.9179(3) 0.3806(3) 0.5104(6) 0.0651(11) Uani 1 8 d .
C7 C 0.9186(3) 0.1469(2) 0.0764(6) 0.0598(11) Uani 1 8 d .
C8 C 0.7745(4) 0.1076(3) -0.0893(8) 0.0987(16) Uani 1 8 d .
C9 C 0.8874(3) 0.4231(3) 0.6256(7) 0.0848(14) Uani 1 8 d .
C10 C 0.8336(3) 0.1514(3) 0.0493(7) 0.0753(13) Uani 1 8 d .
C11 C 0.8508(3) 0.3804(4) 0.7263(8) 0.0933(16) Uani 1 8 d .
C12 C 0.9416(3) 0.0967(3) -0.0365(7) 0.0789(14) Uani 1 8 d .
C13 C 0.7993(4) 0.0591(4) -0.1983(9) 0.1030(18) Uani 1 8 d .
C14 C 0.8827(3) 0.0531(3) -0.1751(8) 0.0939(16) Uani 1 8 d .
C15 C 0.8766(3) 0.2606(3) 0.5992(7) 0.0805(14) Uani 1 8 d .
C16 C 0.8444(3) 0.3021(3) 0.7155(8) 0.0904(15) Uani 1 8 d .
H8 H 0.71644 0.11168 -0.1077 0.1088 Uiso 1 8 calc R
H9 H 0.8916 0.47747 0.63422 0.0935 Uiso 1 8 calc R
H10 H 0.81573 0.18478 0.12622 0.0830 Uiso 1 8 calc R
H11 H 0.8288 0.40657 0.80777 0.1029 Uiso 1 8 calc R
H12 H 0.99949 0.09177 -0.01872 0.0869 Uiso 1 8 calc R
H13 H 0.75853 0.02903 -0.29172 0.1135 Uiso 1 8 calc R
H14 H 0.89986 0.0195 -0.25278 0.1035 Uiso 1 8 calc R
H15 H 0.87223 0.20623 0.59151 0.0887 Uiso 1 8 calc R
H16 H 0.81775 0.27564 0.78772 0.0997 Uiso 1 8 calc R

loop_
_atom_site_aniso_label
_atom_site_aniso_U_11
_atom_site_aniso_U_22
_atom_site_aniso_U_33
_atom_site_aniso_U_12
_atom_site_aniso_U_13
_atom_site_aniso_U_23
Si17 0.05(5) 0.0525 0.0525 0.0000 0.0000 0.0000
O1 0.06(7) 0.0637 0.0637 0.0000 0.0000 0.0000
C2 0.05(8) 0.0544 0.0544 0.0000 0.0000 0.0000
C3 0.05(8) 0.0526 0.0526 0.0000 0.0000 0.0000
C4 0.06(9) 0.0553 0.0553 0.0000 0.0000 0.0000
C6 0.06(9) 0.0591 0.0591 0.0000 0.0000 0.0000
C7 0.05(8) 0.0543 0.0543 0.0000 0.0000 0.0000
C8 0.09(13) 0.0896 0.0896 0.0000 0.0000 0.0000
C9 0.08(11) 0.0769 0.0769 0.0000 0.0000 0.0000
C10 0.07(10) 0.0683 0.0683 0.0000 0.0000 0.0000
C11 0.08(12) 0.0847 0.0847 0.0000 0.0000 0.0000
C12 0.07(11) 0.0715 0.0715 0.0000 0.0000 0.0000
C13 0.09(14) 0.0934 0.0934 0.0000 0.0000 0.0000
C14 0.09(12) 0.0852 0.0852 0.0000 0.0000 0.0000
C15 0.07(11) 0.0730 0.0730 0.0000 0.0000 0.0000
C16 0.08(12) 0.0820 0.0820 0.0000 0.0000 0.0000

loop_
_atom_type_symbol
_atom_type_description
_atom_type_scat_dispersion_real
_atom_type_scat_dispersion_imag
_atom_type_scat_source
C C 0.0033 0.0016
;
International Tables for Crystallography
(Vol. C, Tables 4.2.6.8 and 6.1.1.4)
;
H H 0.0000 0.0000
;
International Tables for Crystallography
(Vol. C, Table 6.1.1.4)
;
Si Si 0.0817 0.0704
;
International Tables for Crystallography
(Vol. C, Tables 4.2.6.8 and 6.1.1.4)
;
O O 0.0106 0.0060
;
International Tables for Crystallography
(Vol. C, Tables 4.2.6.8 and 6.1.1.4)
;

loop_
_geom_angle_atom_site_label_1
_geom_angle_atom_site_label_2
_geom_angle_atom_site_label_3
_geom_angle
_geom_angle_publ_flag
_geom_angle_site_symmetry_1
_geom_angle_site_symmetry_3
C3 Si17 C3 91.6(2) yes . 2_755
C3 Si17 C7 113.51(18) yes . .
C3 Si17 C7 113.14(18) yes . 2_755
C3 Si17 C7 113.14(18) yes 2_755 .
C3 Si17 C7 113.51(18) yes 2_755 2_755
C7 Si17 C7 110.79(19) yes . 2_755
C2 O1 C6 103.2(3) yes . .
O1 C2 C2 127.0(4) yes . 2_755
O1 C2 C3 115.1(4) yes . .
C2 C2 C3 117.8(4) yes 2_755 .
Si17 C3 C2 106.4(4) yes . .
Si17 C3 C4 148.7(3) yes . .
C2 C3 C4 104.4(4) yes . .
C3 C4 C6 105.8(4) yes . .
C3 C4 C15 136.1(4) yes . .
C6 C4 C15 118.1(5) yes . .
O1 C6 C4 111.4(4) yes . .
O1 C6 C9 123.6(4) yes . .
C4 C6 C9 125.0(5) yes . .
Si17 C7 C10 122.7(4) yes . .
Si17 C7 C12 119.7(3) yes . .
C10 C7 C12 117.5(4) yes . .
C10 C8 C13 120.3(6) yes . .
C6 C9 C11 114.7(5) yes . .
C7 C10 C8 120.6(5) yes . .
C9 C11 C16 123.4(6) yes . .
C7 C12 C14 122.0(5) yes . .
C8 C13 C14 120.7(5) yes . .
C12 C14 C13 118.9(6) yes . .
C4 C15 C16 118.1(5) yes . .
C11 C16 C15 120.7(6) yes . .
C10 C8 H8 119.861 no . .
C13 C8 H8 119.853 no . .
C6 C9 H9 122.655 no . .
C11 C9 H9 122.664 no . .
C7 C10 H10 119.723 no . .
C8 C10 H10 119.717 no . .
C9 C11 H11 118.316 no . .
C16 C11 H11 118.312 no . .
C7 C12 H12 118.999 no . .
C14 C12 H12 118.992 no . .
C8 C13 H13 119.664 no . .
C14 C13 H13 119.653 no . .
C12 C14 H14 120.537 no . .
C13 C14 H14 120.529 no . .
C4 C15 H15 120.945 no . .
C16 C15 H15 120.949 no . .
C11 C16 H16 119.639 no . .
C15 C16 H16 119.638 no . .

loop_
_geom_bond_atom_site_label_1
_geom_bond_atom_site_label_2
_geom_bond_distance
_geom_bond_publ_flag
_geom_bond_site_symmetry_2
Si17 C3 1.870(5) yes .
Si17 C3 1.870(5) yes 2_755
Si17 C7 1.855(4) yes .
Si17 C7 1.855(4) yes 2_755
O1 C2 1.369(6) yes .
O1 C6 1.390(6) yes .
C2 C2 1.428(7) yes 2_755
C2 C3 1.344(6) yes .
C3 C4 1.450(7) yes .
C4 C6 1.386(6) yes .
C4 C15 1.390(8) yes .
C6 C9 1.385(8) yes .
C7 C10 1.389(7) yes .
C7 C12 1.377(7) yes .
C8 C10 1.391(7) yes .
C8 C13 1.354(10) yes .
C9 C11 1.369(9) yes .
C11 C16 1.367(8) yes .
C12 C14 1.387(7) yes .
C13 C14 1.370(9) yes .
C15 C16 1.400(9) yes .
C8 H8 0.950 no .
C9 H9 0.950 no .
C10 H10 0.950 no .
C11 H11 0.950 no .
C12 H12 0.950 no .
C13 H13 0.950 no .
C14 H14 0.950 no .
C15 H15 0.950 no .
C16 H16 0.950 no .

loop_
_geom_contact_atom_site_label_1
_geom_contact_atom_site_label_2
_geom_contact_distance
_geom_contact_publ_flag
_geom_contact_site_symmetry_2
Si17 C2 2.592(5) no 2_755
Si17 C4 3.198(5) no 2_755
Si17 C10 2.856(4) no 2_755
Si17 C12 2.805(5) no 2_755
O1 O1 3.083(5) no 2_755
O1 C15 3.583(7) no .
C2 C4 3.567(7) no 2_755
C2 C6 3.563(7) no 2_755
C2 C9 3.504(8) no .
C2 C15 3.590(8) no .
C3 C10 3.400(6) no .
C4 C11 2.754(8) no .
C6 C16 2.702(8) no .
C7 C12 3.550(6) no 2_755
C7 C13 2.780(7) no .
C8 C12 2.732(8) no .
C9 C15 2.836(8) no .
C10 C14 2.755(8) no .
O1 O1 3.492(4) no 3_766
O1 C9 3.458(6) no 4_564
O1 C11 3.538(5) no 2_756
C6 C9 3.537(6) no 2_756
C9 O1 3.458(6) no 4_565
C9 C6 3.537(6) no 2_756
C11 O1 3.538(5) no 2_756
Si17 H10 2.9567 no .
Si17 H10 2.9567 no 2_755
Si17 H12 2.8662 no .
Si17 H12 2.8662 no 2_755
O1 H9 2.6908 no .
C3 H10 2.9407 no .
C3 H12 3.5109 no 2_755
C3 H15 2.9281 no .
C4 H9 3.3153 no .
C4 H10 3.3753 no .
C4 H16 3.2530 no .
C6 H11 3.1840 no .
C6 H15 3.2488 no .
C7 H8 3.2685 no .
C7 H12 3.2809 no 2_755
C7 H14 3.2714 no .
C8 H14 3.2251 no .
C9 H16 3.2537 no .
C10 H12 3.2253 no .
C10 H13 3.2381 no .
C11 H15 3.2637 no .
C12 H10 3.2279 no .
C12 H13 3.2346 no .
C13 H10 3.2330 no .
C13 H12 3.2281 no .
C14 H8 3.2233 no .
C15 H11 3.2521 no .
C16 H9 3.2723 no .
H8 H10 2.3347 no .
H8 H13 2.2973 no .
H9 H11 2.3331 no .
H10 H15 3.3330 no .
H11 H16 2.2875 no .
H12 H14 2.3300 no .
H12 H15 3.1526 no 2_755
H13 H14 2.3226 no .
H15 H16 2.3583 no .
O1 H8 2.9872 no 7_655
O1 H9 3.2906 no 3_766
O1 H9 2.6802 no 4_564
O1 H11 3.5356 no 2_756
O1 H13 3.5945 no 7_655
C2 H8 3.1620 no 7_655
C2 H9 3.3893 no 4_564
C3 H8 3.4048 no 7_655
C4 H8 3.3451 no 7_655
C6 H8 3.0861 no 7_655
C6 H13 3.2602 no 7_655
C7 H14 3.2374 no 4_555
C7 H16 3.1697 no 1_554
C8 H9 3.5431 no 6_645
C8 H11 3.2404 no 7_656
C8 H13 3.3626 no 4_555
C8 H14 3.4671 no 4_555
C8 H16 3.2370 no 1_554
C9 H13 2.9534 no 7_655
C10 H11 3.4726 no 7_656
C10 H14 3.3397 no 4_555
C10 H16 2.8838 no 1_554
C10 H16 3.4839 no 7_656
C11 H8 3.4903 no 7_656
C11 H10 3.5957 no 7_656
C11 H13 3.3303 no 6_655
C11 H13 3.5199 no 7_655
C12 H12 3.4113 no 3_755
C12 H14 3.4484 no 3_755
C12 H14 3.2204 no 4_555
C12 H15 3.2563 no 1_554
C13 H11 3.3446 no 6_645
C13 H14 3.4721 no 4_555
C13 H15 3.4798 no 1_554
C14 H12 3.2248 no 3_755
C14 H14 3.3641 no 4_555
C14 H15 3.1724 no 1_554
C15 H16 3.5932 no 7_656
C16 H10 3.3679 no 7_656
C16 H15 3.5785 no 7_656
H8 O1 2.9872 no 7_655
H8 C2 3.1620 no 7_655
H8 C3 3.4048 no 7_655
H8 C4 3.3451 no 7_655
H8 C6 3.0861 no 7_655
H8 C11 3.4903 no 7_656
H8 H9 2.9355 no 6_645
H8 H10 3.5802 no 7_655
H8 H11 2.6807 no 7_656
H8 H13 3.3218 no 4_555
H8 H16 3.5725 no 1_554
H8 H16 3.3389 no 7_656
H9 O1 3.2906 no 3_766
H9 O1 2.6802 no 4_565
H9 C2 3.3893 no 4_565
H9 C8 3.5431 no 6_655
H9 H8 2.9355 no 6_655
H9 H9 3.4641 no 2_756
H9 H11 3.0737 no 4_564
H9 H13 3.3202 no 6_655
H9 H13 2.9121 no 7_655
H10 C11 3.5957 no 7_656
H10 C16 3.3679 no 7_656
H10 H8 3.5802 no 7_655
H10 H10 3.2744 no 7_655
H10 H11 3.1224 no 7_656
H10 H16 3.0331 no 1_554
H10 H16 2.6766 no 7_656
H11 O1 3.5356 no 2_756
H11 C8 3.2404 no 7_656
H11 C10 3.4726 no 7_656
H11 C13 3.3446 no 6_655
H11 H8 2.6807 no 7_656
H11 H9 3.0737 no 4_565
H11 H10 3.1224 no 7_656
H11 H13 2.5770 no 6_655
H12 C12 3.4113 no 3_755
H12 C14 3.2248 no 3_755
H12 H12 3.5254 no 2_754
H12 H12 3.2072 no 3_755
H12 H14 3.1182 no 2_754
H12 H14 2.8937 no 3_755
H12 H15 3.5736 no 1_554
H13 O1 3.5945 no 7_655
H13 C6 3.2602 no 7_655
H13 C8 3.3626 no 4_554
H13 C9 2.9534 no 7_655
H13 C11 3.3303 no 6_645
H13 C11 3.5199 no 7_655
H13 H8 3.3218 no 4_554
H13 H9 3.3202 no 6_645
H13 H9 2.9121 no 7_655
H13 H11 2.5770 no 6_645
H14 C7 3.2374 no 4_554
H14 C8 3.4671 no 4_554
H14 C10 3.3397 no 4_554
H14 C12 3.4484 no 3_755
H14 C12 3.2204 no 4_554
H14 C13 3.4721 no 4_554
H14 C14 3.3641 no 4_554
H14 H12 3.1182 no 2_754
H14 H12 2.8937 no 3_755
H14 H14 3.3976 no 2_754
H14 H15 3.4328 no 1_554
H15 C12 3.2563 no 1_556
H15 C13 3.4798 no 1_556
H15 C14 3.1724 no 1_556
H15 C16 3.5785 no 7_656
H15 H12 3.5736 no 1_556
H15 H14 3.4328 no 1_556
H15 H16 3.4763 no 7_656
H16 C7 3.1697 no 1_556
H16 C8 3.2370 no 1_556
H16 C10 2.8838 no 1_556
H16 C10 3.4839 no 7_656
H16 C15 3.5932 no 7_656
H16 H8 3.5725 no 1_556
H16 H8 3.3389 no 7_656
H16 H10 3.0331 no 1_556
H16 H10 2.6766 no 7_656
H16 H15 3.4763 no 7_656

loop_
_geom_torsion_atom_site_label_1
_geom_torsion_atom_site_label_2
_geom_torsion_atom_site_label_3
_geom_torsion_atom_site_label_4
_geom_torsion
_geom_torsion_publ_flag
_geom_torsion_site_symmetry_1
_geom_torsion_site_symmetry_3
_geom_torsion_site_symmetry_4
C3 Si17 C3 C2 -0.9(2) no . 2_755 2_755
C3 Si17 C3 C4 -170.5(4) no . 2_755 2_755
C3 Si17 C3 C2 -0.9(2) no 2_755 . .
C3 Si17 C3 C4 -170.5(4) no 2_755 . .
C3 Si17 C7 C10 -6.8(4) no . . .
C3 Si17 C7 C12 171.0(3) no . . .
C7 Si17 C3 C2 -117.0(2) no . . .
C7 Si17 C3 C4 73.4(5) no . . .
C3 Si17 C7 C10 -109.4(3) no . 2_755 2_755
C3 Si17 C7 C12 68.3(3) no . 2_755 2_755
C7 Si17 C3 C2 115.6(2) no 2_755 . .
C7 Si17 C3 C4 -54.0(5) no 2_755 . .
C3 Si17 C7 C10 -109.4(3) no 2_755 . .
C3 Si17 C7 C12 68.3(3) no 2_755 . .
C7 Si17 C3 C2 115.6(2) no . 2_755 2_755
C7 Si17 C3 C4 -54.0(5) no . 2_755 2_755
C3 Si17 C7 C10 -6.8(4) no 2_755 2_755 2_755
C3 Si17 C7 C12 171.0(3) no 2_755 2_755 2_755
C7 Si17 C3 C2 -117.0(2) no 2_755 2_755 2_755
C7 Si17 C3 C4 73.4(5) no 2_755 2_755 2_755
C7 Si17 C7 C10 121.8(3) no . 2_755 2_755
C7 Si17 C7 C12 -60.4(4) no . 2_755 2_755
C7 Si17 C7 C10 121.8(3) no 2_755 . .
C7 Si17 C7 C12 -60.4(4) no 2_755 . .
C2 O1 C6 C4 -0.8(3) no . . .
C2 O1 C6 C9 178.8(3) no . . .
C6 O1 C2 C2 -176.2(3) no . . 2_755
C6 O1 C2 C3 0.6(4) no . . .
O1 C2 C2 O1 -10.1(6) no . 2_755 2_755
O1 C2 C2 C3 173.2(3) no . 2_755 2_755
O1 C2 C3 Si17 -174.6(2) no . . .
O1 C2 C3 C4 -0.2(4) no . . .
C2 C2 C3 Si17 2.5(4) no 2_755 . .
C2 C2 C3 C4 176.9(3) no 2_755 . .
C3 C2 C2 O1 173.2(3) no . 2_755 2_755
C3 C2 C2 C3 -3.6(5) no . 2_755 2_755
Si17 C3 C4 C6 169.4(4) no . . .
Si17 C3 C4 C15 -11.6(8) no . . .
C2 C3 C4 C6 -0.3(3) no . . .
C2 C3 C4 C15 178.7(4) no . . .
C3 C4 C6 O1 0.7(4) no . . .
C3 C4 C6 C9 -178.9(3) no . . .
C3 C4 C15 C16 180.0(3) no . . .
C6 C4 C15 C16 -1.1(5) no . . .
C15 C4 C6 O1 -178.5(3) no . . .
C15 C4 C6 C9 1.9(5) no . . .
O1 C6 C9 C11 179.1(3) no . . .
C4 C6 C9 C11 -1.3(6) no . . .
Si17 C7 C10 C8 176.7(3) no . . .
Si17 C7 C12 C14 -176.6(3) no . . .
C10 C7 C12 C14 1.3(7) no . . .
C12 C7 C10 C8 -1.1(7) no . . .
C10 C8 C13 C14 -0.7(9) no . . .
C13 C8 C10 C7 0.8(8) no . . .
C6 C9 C11 C16 -0.0(6) no . . .
C9 C11 C16 C15 0.7(7) no . . .
C7 C12 C14 C13 -1.2(8) no . . .
C8 C13 C14 C12 0.8(9) no . . .
C4 C15 C16 C11 -0.1(6) no . . .
